data_2214732
loop_
_publ_author_name
'Ghulam Qadeer'
'Nasim Hasan Rama'
'Murat Ta\;s'
'Okan Zafer Ye\;silel'
'Wai-Yeung Wong'

_publ_section_title
;
 3,4,5-Trimethoxybenzoic acid
;
_journal_coeditor_code HK2288
_journal_issue 8
_journal_name_full 'Acta Crystallographica Section E'
_journal_page_first o3456
_journal_page_last o3456
_journal_paper_doi 10.1107/S1600536807033429
_journal_volume 63
_journal_year 2007
_chemical_formula_iupac 'C10 H12 O5'
_chemical_formula_moiety 'C10 H12 O5'
_chemical_formula_sum 'C10 H12 O5'
_chemical_formula_weight 212.20
_chemical_name_systematic
;
3,4,5-Trimethoxybenzoic acid
;
_space_group_IT_number 7
_symmetry_cell_setting monoclinic
_symmetry_space_group_name_Hall 'P -2yc'
_symmetry_space_group_name_H-M 'P 1 c 1'
_atom_sites_solution_hydrogens geom
_atom_sites_solution_primary direct
_atom_sites_solution_secondary difmap
_audit_creation_method SHELXL-97
_cell_angle_alpha 90.00
_cell_angle_beta 96.576(2)
_cell_angle_gamma 90.00
_cell_formula_units_Z 4
_cell_length_a 7.3384(3)
_cell_length_b 8.8325(3)
_cell_length_c 15.7560(5)
_cell_measurement_reflns_used 1520
_cell_measurement_temperature 298(2)
_cell_measurement_theta_max 22.56
_cell_measurement_theta_min 2.79
_cell_volume 1014.53(6)
_computing_cell_refinement APEX2
_computing_data_collection 'APEX2 (Bruker, 2005)'
_computing_data_reduction APEX2
_computing_molecular_graphics 'ORTEP-3 for Windows (Farrugia, 1997)'
_computing_publication_material 'WinGX (Farrugia, 1999)'
_computing_structure_refinement 'SHELXL97 (Sheldrick, 1997)'
_computing_structure_solution 'SHELXS97 (Sheldrick, 1997)'
_diffrn_ambient_temperature 298(2)
_diffrn_measured_fraction_theta_full 0.995
_diffrn_measured_fraction_theta_max 0.995
_diffrn_measurement_device_type 'Bruker APEXII area-detector'
_diffrn_measurement_method '\f and \w'
_diffrn_radiation_monochromator graphite
_diffrn_radiation_source 'fine-focus sealed tube'
_diffrn_radiation_type MoK\a
_diffrn_radiation_wavelength 0.71073
_diffrn_reflns_av_R_equivalents 0.0316
_diffrn_reflns_av_sigmaI/netI 0.0411
_diffrn_reflns_limit_h_max 9
_diffrn_reflns_limit_h_min -8
_diffrn_reflns_limit_k_max 11
_diffrn_reflns_limit_k_min -11
_diffrn_reflns_limit_l_max 20
_diffrn_reflns_limit_l_min -21
_diffrn_reflns_number 7599
_diffrn_reflns_theta_full 28.28
_diffrn_reflns_theta_max 28.28
_diffrn_reflns_theta_min 2.60
_diffrn_standards_decay_% 0
_diffrn_standards_interval_count 0
_diffrn_standards_number 0
_exptl_absorpt_coefficient_mu 0.112
_exptl_absorpt_correction_T_max 0.984
_exptl_absorpt_correction_T_min 0.935
_exptl_absorpt_correction_type multi-scan
_exptl_absorpt_process_details '(SADABS; Sheldrick, 1996)'
_exptl_crystal_colour colourless
_exptl_crystal_density_diffrn 1.389
_exptl_crystal_density_method 'not measured'
_exptl_crystal_description monoclinic
_exptl_crystal_F_000 448
_exptl_crystal_size_max 0.25
_exptl_crystal_size_mid 0.15
_exptl_crystal_size_min 0.13
_refine_diff_density_max 0.183
_refine_diff_density_min -0.166
_refine_ls_extinction_coef 0.015(2)
_refine_ls_extinction_expression Fc^*^=kFc[1+0.001xFc^2^\l^3^/sin(2\q)]^-1/4^
_refine_ls_extinction_method SHELXL97
_refine_ls_goodness_of_fit_ref 1.059
_refine_ls_hydrogen_treatment mixed
_refine_ls_matrix_type full
_refine_ls_number_parameters 281
_refine_ls_number_reflns 2510
_refine_ls_number_restraints 3
_refine_ls_restrained_S_all 1.058
_refine_ls_R_factor_all 0.0701
_refine_ls_R_factor_gt 0.0388
_refine_ls_shift/su_max 0.000
_refine_ls_shift/su_mean 0.000
_refine_ls_structure_factor_coef Fsqd
_refine_ls_weighting_details 'calc w=1/[\s^2^(Fo^2^)+(0.0445P)^2^] where P=(Fo^2^+2Fc^2^)/3'
_refine_ls_weighting_scheme calc
_refine_ls_wR_factor_gt 0.0878
_refine_ls_wR_factor_ref 0.0941
_reflns_number_gt 1563
_reflns_number_total 2510
_reflns_threshold_expression I>2\s(I)
_cod_data_source_file hk2288.cif
_cod_data_source_block I
_cod_original_sg_symbol_H-M 'P c'
_cod_database_code 2214732
_cod_database_fobs_code 2214732

loop_
_symmetry_equiv_pos_as_xyz
'x, y, z'
'x, -y, z+1/2'

loop_
_atom_site_type_symbol
_atom_site_label
_atom_site_fract_x
_atom_site_fract_y
_atom_site_fract_z
_atom_site_U_iso_or_equiv
_atom_site_adp_type
_atom_site_calc_flag
_atom_site_refinement_flags
_atom_site_occupancy
C C1 -0.1652(4) 0.4366(4) -0.11562(19) 0.0433(7) Uani d . 1
C C2 -0.0769(4) 0.3669(4) -0.03518(17) 0.0395(7) Uani d . 1
C C3 -0.0469(4) 0.2135(4) -0.03295(19) 0.0441(7) Uani d . 1
H H3 -0.0773 0.1551 -0.0816 0.053 Uiso calc R 1
C C4 0.0301(4) 0.1455(4) 0.04333(18) 0.0443(8) Uani d . 1
C C5 0.0762(4) 0.2341(4) 0.11517(18) 0.0445(7) Uani d . 1
C C6 0.0479(4) 0.3899(4) 0.11177(18) 0.0468(8) Uani d . 1
C C7 -0.0298(4) 0.4573(4) 0.03633(18) 0.0447(7) Uani d . 1
C C8 0.0387(6) -0.0963(4) -0.0221(2) 0.0709(11) Uani d . 1
H H8A 0.0682 -0.1996 -0.0074 0.106 Uiso calc R 1
H H8B 0.1169 -0.0610 -0.0627 0.106 Uiso calc R 1
H H8C -0.0870 -0.0898 -0.0465 0.106 Uiso calc R 1
C C9 0.0388(5) 0.0870(5) 0.2365(2) 0.0827(13) Uani d . 1
H H9A 0.1068 0.0464 0.2871 0.124 Uiso calc R 1
H H9B -0.0155 0.0056 0.2020 0.124 Uiso calc R 1
H H9C -0.0560 0.1526 0.2523 0.124 Uiso calc R 1
C C10 0.1072(6) 0.6268(4) 0.1798(2) 0.0699(10) Uani d . 1
H H10A 0.1452 0.6680 0.2354 0.105 Uiso calc R 1
H H10B -0.0122 0.6651 0.1592 0.105 Uiso calc R 1
H H10C 0.1933 0.6558 0.1412 0.105 Uiso calc R 1
C C11 0.6042(4) 0.3894(3) 0.17572(18) 0.0413(7) Uani d . 1
C C12 0.5381(4) 0.3165(3) 0.09221(17) 0.0389(7) Uani d . 1
C C13 0.4686(4) 0.4063(3) 0.02396(17) 0.0417(7) Uani d . 1
H H13 0.4595 0.5106 0.0303 0.050 Uiso calc R 1
C C14 0.4126(4) 0.3378(3) -0.05409(17) 0.0414(7) Uani d . 1
C C15 0.4295(4) 0.1813(4) -0.06306(18) 0.0431(7) Uani d . 1
C C16 0.4987(4) 0.0940(4) 0.00702(19) 0.0454(7) Uani d . 1
C C17 0.5527(4) 0.1624(3) 0.08492(18) 0.0419(7) Uani d . 1
H H17 0.5984 0.1044 0.1318 0.050 Uiso calc R 1
C C18 0.3239(5) 0.5732(4) -0.1208(2) 0.0571(8) Uani d . 1
H H18A 0.2743 0.6122 -0.1755 0.086 Uiso calc R 1
H H18B 0.4418 0.6179 -0.1043 0.086 Uiso calc R 1
H H18C 0.2428 0.5973 -0.0791 0.086 Uiso calc R 1
C C19 0.4960(6) 0.0527(5) -0.1884(2) 0.0837(12) Uani d . 1
H H19A 0.4354 0.0096 -0.2400 0.126 Uiso calc R 1
H H19B 0.5644 -0.0246 -0.1559 0.126 Uiso calc R 1
H H19C 0.5780 0.1312 -0.2024 0.126 Uiso calc R 1
C C20 0.5773(7) -0.1522(4) 0.0628(3) 0.0877(14) Uani d . 1
H H20A 0.5782 -0.2558 0.0445 0.132 Uiso calc R 1
H H20B 0.4990 -0.1419 0.1072 0.132 Uiso calc R 1
H H20C 0.6996 -0.1216 0.0840 0.132 Uiso calc R 1
O O1 -0.2149(3) 0.3553(3) -0.17842(12) 0.0592(6) Uani d . 1
O O2 -0.1847(3) 0.5806(3) -0.11614(14) 0.0617(6) Uani d . 1
H H2 -0.2344 0.6076 -0.1630 0.093 Uiso calc R 1
O O3 0.0653(3) -0.0053(3) 0.05251(14) 0.0598(6) Uani d . 1
O O4 0.1584(3) 0.1701(3) 0.18945(13) 0.0590(7) Uani d . 1
O O5 0.1003(4) 0.4673(3) 0.18502(13) 0.0628(6) Uani d . 1
O O6 0.6062(4) 0.5329(2) 0.17925(14) 0.0608(6) Uani d D 1
O O7 0.6579(3) 0.3066(2) 0.23837(12) 0.0541(6) Uani d . 1
O O8 0.3429(3) 0.4135(2) -0.12612(13) 0.0558(6) Uani d . 1
O O9 0.3628(3) 0.1150(3) -0.13918(13) 0.0575(6) Uani d . 1
O O10 0.5106(3) -0.0589(3) -0.00757(14) 0.0615(6) Uani d . 1
H H6 0.661(7) 0.568(6) 0.234(2) 0.14(2) Uiso d D 1
H H7 -0.064(4) 0.565(4) 0.0350(18) 0.046(8) Uiso d . 1

loop_
_atom_site_aniso_label
_atom_site_aniso_U_11
_atom_site_aniso_U_22
_atom_site_aniso_U_33
_atom_site_aniso_U_12
_atom_site_aniso_U_13
_atom_site_aniso_U_23
C1 0.0456(18) 0.051(2) 0.0310(15) -0.0060(15) -0.0047(12) 0.0086(13)
C2 0.0339(16) 0.054(2) 0.0291(14) -0.0009(13) -0.0029(12) 0.0098(13)
C3 0.0480(18) 0.051(2) 0.0318(15) -0.0043(14) -0.0010(13) 0.0044(12)
C4 0.046(2) 0.0479(19) 0.0378(17) 0.0009(14) -0.0010(13) 0.0063(14)
C5 0.0430(17) 0.057(2) 0.0313(16) 0.0000(15) -0.0046(13) 0.0122(14)
C6 0.0467(19) 0.058(2) 0.0333(16) -0.0025(15) -0.0047(14) 0.0053(13)
C7 0.0487(17) 0.051(2) 0.0329(15) 0.0030(15) -0.0043(12) 0.0086(13)
C8 0.099(3) 0.058(2) 0.055(2) 0.002(2) 0.007(2) -0.0005(16)
C9 0.080(3) 0.116(4) 0.053(2) 0.021(2) 0.0102(19) 0.042(2)
C10 0.097(3) 0.060(2) 0.0473(19) -0.006(2) -0.0164(18) -0.0026(16)
C11 0.0448(17) 0.0470(19) 0.0298(14) -0.0001(14) -0.0052(12) -0.0052(13)
C12 0.0369(17) 0.049(2) 0.0292(15) -0.0046(13) -0.0028(12) -0.0073(13)
C13 0.0453(17) 0.0470(19) 0.0309(15) -0.0012(14) -0.0039(12) -0.0043(12)
C14 0.0424(18) 0.051(2) 0.0284(16) -0.0046(14) -0.0050(13) -0.0028(13)
C15 0.0448(17) 0.0515(19) 0.0314(15) -0.0060(14) -0.0030(13) -0.0094(13)
C16 0.0482(19) 0.0428(18) 0.0441(18) -0.0072(15) 0.0007(14) -0.0076(14)
C17 0.0492(19) 0.043(2) 0.0317(15) 0.0009(14) -0.0010(13) 0.0005(12)
C18 0.066(2) 0.059(2) 0.0427(18) 0.0059(18) -0.0086(14) 0.0063(15)
C19 0.087(3) 0.114(3) 0.053(2) -0.024(2) 0.0203(19) -0.038(2)
C20 0.139(4) 0.045(2) 0.073(3) -0.005(2) -0.016(3) 0.0014(18)
O1 0.0769(16) 0.0596(14) 0.0354(12) -0.0041(12) -0.0178(10) 0.0064(10)
O2 0.0873(17) 0.0527(16) 0.0389(12) 0.0024(13) -0.0192(10) 0.0081(10)
O3 0.0867(17) 0.0501(15) 0.0410(13) 0.0093(12) 0.0007(11) 0.0095(10)
O4 0.0598(14) 0.0743(17) 0.0388(13) 0.0058(11) -0.0125(10) 0.0168(11)
O5 0.0889(17) 0.0606(15) 0.0329(12) -0.0023(13) -0.0195(11) 0.0012(9)
O6 0.0958(18) 0.0425(14) 0.0385(13) 0.0029(12) -0.0162(11) -0.0090(9)
O7 0.0741(15) 0.0502(14) 0.0334(11) -0.0018(11) -0.0132(10) -0.0021(9)
O8 0.0729(16) 0.0597(16) 0.0300(11) 0.0019(12) -0.0152(10) -0.0018(9)
O9 0.0653(15) 0.0680(15) 0.0359(12) -0.0065(11) -0.0083(10) -0.0180(10)
O10 0.0888(18) 0.0434(13) 0.0489(13) -0.0058(12) -0.0066(11) -0.0093(10)

loop_
_atom_type_symbol
_atom_type_description
_atom_type_scat_dispersion_real
_atom_type_scat_dispersion_imag
_atom_type_scat_source
C C 0.0033 0.0000 'International Tables Vol C Tables 4.2.6.8 and 6.1.1.4'
H H 0.0000 0.0000 'International Tables Vol C Tables 4.2.6.8 and 6.1.1.4'
O O 0.0106 0.0000 'International Tables Vol C Tables 4.2.6.8 and 6.1.1.4'

loop_
_geom_angle_atom_site_label_1
_geom_angle_atom_site_label_2
_geom_angle_atom_site_label_3
_geom_angle
C1 O2 H2 109.5
C4 O3 C8 117.4(3)
C5 O4 C9 114.9(2)
C6 O5 C10 117.5(2)
C11 O6 H6 111(3)
C14 O8 C18 117.9(2)
C15 O9 C19 116.2(2)
C16 O10 C20 117.5(2)
O1 C1 O2 123.1(3)
O1 C1 C2 119.8(3)
O2 C1 C2 117.0(3)
C3 C2 C7 121.4(2)
C3 C2 C1 118.9(3)
C7 C2 C1 119.7(3)
C2 C3 C4 119.5(3)
C2 C3 H3 120.3
C4 C3 H3 120.3
O3 C4 C5 116.1(3)
O3 C4 C3 124.2(3)
C5 C4 C3 119.6(3)
O4 C5 C4 120.3(3)
O4 C5 C6 119.2(3)
C4 C5 C6 120.4(3)
O5 C6 C7 123.9(3)
O5 C6 C5 116.0(2)
C7 C6 C5 120.0(3)
C6 C7 C2 119.0(3)
C6 C7 H7 120.7(17)
C2 C7 H7 119.9(17)
O3 C8 H8A 109.5
O3 C8 H8B 109.5
H8A C8 H8B 109.5
O3 C8 H8C 109.5
H8A C8 H8C 109.5
H8B C8 H8C 109.5
O4 C9 H9A 109.5
O4 C9 H9B 109.5
H9A C9 H9B 109.5
O4 C9 H9C 109.5
H9A C9 H9C 109.5
H9B C9 H9C 109.5
O5 C10 H10A 109.5
O5 C10 H10B 109.5
H10A C10 H10B 109.5
O5 C10 H10C 109.5
H10A C10 H10C 109.5
H10B C10 H10C 109.5
O7 C11 O6 123.1(3)
O7 C11 C12 118.9(3)
O6 C11 C12 118.0(3)
C17 C12 C13 121.9(2)
C17 C12 C11 118.7(2)
C13 C12 C11 119.4(3)
C12 C13 C14 118.9(3)
C12 C13 H13 120.6
C14 C13 H13 120.6
O8 C14 C13 124.5(3)
O8 C14 C15 115.4(2)
C13 C14 C15 120.0(2)
O9 C15 C16 121.1(3)
O9 C15 C14 118.9(3)
C16 C15 C14 119.7(2)
O10 C16 C17 124.1(3)
O10 C16 C15 115.8(2)
C17 C16 C15 120.1(3)
C12 C17 C16 119.4(3)
C12 C17 H17 120.3
C16 C17 H17 120.3
O8 C18 H18A 109.5
O8 C18 H18B 109.5
H18A C18 H18B 109.5
O8 C18 H18C 109.5
H18A C18 H18C 109.5
H18B C18 H18C 109.5
O9 C19 H19A 109.5
O9 C19 H19B 109.5
H19A C19 H19B 109.5
O9 C19 H19C 109.5
H19A C19 H19C 109.5
H19B C19 H19C 109.5
O10 C20 H20A 109.5
O10 C20 H20B 109.5
H20A C20 H20B 109.5
O10 C20 H20C 109.5
H20A C20 H20C 109.5
H20B C20 H20C 109.5

loop_
_geom_bond_atom_site_label_1
_geom_bond_atom_site_label_2
_geom_bond_distance
_geom_bond_publ_flag
C1 O1 1.243(4) yes
C1 O2 1.279(4) yes
C1 C2 1.489(4) ?
C2 C3 1.373(4) ?
C2 C7 1.392(4) ?
C3 C4 1.403(4) ?
C3 H3 0.9300 ?
C4 O3 1.361(4) ?
C4 C5 1.386(4) ?
C5 O4 1.375(3) ?
C5 C6 1.391(4) ?
C6 O5 1.359(4) ?
C6 C7 1.392(4) ?
C7 H7 0.99(3) ?
C8 O3 1.418(4) ?
C8 H8A 0.9600 ?
C8 H8B 0.9600 ?
C8 H8C 0.9600 ?
C9 O4 1.417(4) ?
C9 H9A 0.9600 ?
C9 H9B 0.9600 ?
C9 H9C 0.9600 ?
C10 O5 1.413(4) ?
C10 H10A 0.9600 ?
C10 H10B 0.9600 ?
C10 H10C 0.9600 ?
C11 O7 1.255(3) yes
C11 O6 1.269(3) yes
C11 C12 1.495(4) ?
C12 C17 1.372(4) ?
C12 C13 1.386(4) ?
C13 C14 1.390(4) ?
C13 H13 0.9300 ?
C14 O8 1.365(3) ?
C14 C15 1.396(4) ?
C15 O9 1.374(3) ?
C15 C16 1.394(4) ?
C16 O10 1.374(4) ?
C16 C17 1.385(4) ?
C17 H17 0.9300 ?
C18 O8 1.420(4) ?
C18 H18A 0.9600 ?
C18 H18B 0.9600 ?
C18 H18C 0.9600 ?
C19 O9 1.426(4) ?
C19 H19A 0.9600 ?
C19 H19B 0.9600 ?
C19 H19C 0.9600 ?
C20 O10 1.422(5) ?
C20 H20A 0.9600 ?
C20 H20B 0.9600 ?
C20 H20C 0.9600 ?
O2 H2 0.8200 ?
O6 H6 0.96(2) ?

loop_
_geom_hbond_atom_site_label_D
_geom_hbond_atom_site_label_H
_geom_hbond_atom_site_label_A
_geom_hbond_site_symmetry_A
_geom_hbond_distance_DH
_geom_hbond_distance_HA
_geom_hbond_distance_DA
_geom_hbond_angle_DHA
C9 H9C O7 1_455 0.96 2.49 3.405(4) 159.3
C18 H18A O5 2_564 0.96 2.51 3.321(4) 141.9
C19 H19C O1 1_655 0.96 2.50 3.404(5) 157.5
O2 H2 O7 2_464 0.82 1.83 2.641(3) 172.4
O6 H6 O1 2_665 0.96(2) 1.71(2) 2.656(3) 170(5)

loop_
_geom_torsion_atom_site_label_1
_geom_torsion_atom_site_label_2
_geom_torsion_atom_site_label_3
_geom_torsion_atom_site_label_4
_geom_torsion
O1 C1 C2 C3 2.0(4)
O2 C1 C2 C3 -177.5(3)
O1 C1 C2 C7 -176.8(3)
O2 C1 C2 C7 3.6(4)
C7 C2 C3 C4 1.1(5)
C1 C2 C3 C4 -177.7(3)
C2 C3 C4 O3 179.9(3)
C2 C3 C4 C5 -0.6(4)
O3 C4 C5 O4 2.1(4)
C3 C4 C5 O4 -177.4(3)
O3 C4 C5 C6 179.1(3)
C3 C4 C5 C6 -0.5(5)
O4 C5 C6 O5 -2.0(4)
C4 C5 C6 O5 -178.9(3)
O4 C5 C6 C7 178.0(3)
C4 C5 C6 C7 1.0(5)
O5 C6 C7 C2 179.5(3)
C5 C6 C7 C2 -0.5(5)
C3 C2 C7 C6 -0.6(5)
C1 C2 C7 C6 178.2(3)
O7 C11 C12 C17 -5.4(4)
O6 C11 C12 C17 173.4(3)
O7 C11 C12 C13 176.3(3)
O6 C11 C12 C13 -5.0(4)
C17 C12 C13 C14 -0.2(4)
C11 C12 C13 C14 178.1(3)
C12 C13 C14 O8 -179.6(3)
C12 C13 C14 C15 -1.0(4)
O8 C14 C15 O9 -5.3(4)
C13 C14 C15 O9 176.0(3)
O8 C14 C15 C16 -179.7(3)
C13 C14 C15 C16 1.5(5)
O9 C15 C16 O10 5.6(5)
C14 C15 C16 O10 -180.0(3)
O9 C15 C16 C17 -175.2(3)
C14 C15 C16 C17 -0.9(5)
C13 C12 C17 C16 0.8(5)
C11 C12 C17 C16 -177.5(3)
O10 C16 C17 C12 178.8(3)
C15 C16 C17 C12 -0.3(5)
C5 C4 O3 C8 -173.1(3)
C3 C4 O3 C8 6.4(4)
C4 C5 O4 C9 -76.3(4)
C6 C5 O4 C9 106.8(4)
C7 C6 O5 C10 -12.0(5)
C5 C6 O5 C10 168.0(3)
C13 C14 O8 C18 -0.9(4)
C15 C14 O8 C18 -179.6(3)
C16 C15 O9 C19 -73.3(4)
C14 C15 O9 C19 112.3(4)
C17 C16 O10 C20 2.0(5)
C15 C16 O10 C20 -178.9(3)

loop_
_cod_related_entry_id
_cod_related_entry_database
_cod_related_entry_code
1 ChemSpider 8054
